data_7208407
loop_
_publ_author_name
'Pasatoiu, Traian D.'
'Madalan, Augustin M.'
'Zamfirescu, Marian'
'Tiseanu, Carmen'
'Andruh, Marius'

_publ_section_title
;
 One- and two-photon induced emission in heterobimetallic Zn(II)-Sm(III)
 and Zn(II)-Tb(III) complexes with a side-off compartmental ligand.
;
_journal_issue 32
_journal_name_full 'Physical chemistry chemical physics : PCCP'
_journal_page_first 11448
_journal_page_last 11456
_journal_paper_doi 10.1039/c2cp41026e
_journal_volume 14
_journal_year 2012
_chemical_formula_sum 'C21 H26 N5 O14 Sm Zn'
_chemical_formula_weight 788.17
_chemical_name_systematic
;
?
;
_space_group_IT_number 19
_symmetry_cell_setting orthorhombic
_symmetry_space_group_name_Hall 'P 2ac 2ab'
_symmetry_space_group_name_H-M 'P 21 21 21'
_atom_sites_solution_hydrogens geom
_atom_sites_solution_primary direct
_atom_sites_solution_secondary difmap
_audit_creation_method SHELXL-97
_cell_angle_alpha 90.00
_cell_angle_beta 90.00
_cell_angle_gamma 90.00
_cell_formula_units_Z 4
_cell_length_a 8.8341(3)
_cell_length_b 17.4965(7)
_cell_length_c 17.9724(6)
_cell_measurement_reflns_used 45268
_cell_measurement_temperature 293(2)
_cell_measurement_theta_max 33.42
_cell_measurement_theta_min 2.26
_cell_volume 2777.92(17)
_computing_cell_refinement X-Area
_computing_data_collection X-Area
_computing_data_reduction X-Area
_computing_structure_refinement 'SHELXL-97 (Sheldrick, 1997)'
_computing_structure_solution 'SHELXS-97 (Sheldrick, 1997)'
_diffrn_ambient_temperature 293(2)
_diffrn_measured_fraction_theta_full 0.986
_diffrn_measured_fraction_theta_max 0.986
_diffrn_measurement_device_type 'STOE-IPDS II'
_diffrn_measurement_method 'omega scans'
_diffrn_radiation_monochromator graphite
_diffrn_radiation_source 'fine-focus sealed tube'
_diffrn_radiation_type MoK\a
_diffrn_radiation_wavelength 0.71073
_diffrn_reflns_av_R_equivalents 0.0644
_diffrn_reflns_av_sigmaI/netI 0.0710
_diffrn_reflns_limit_h_max 13
_diffrn_reflns_limit_h_min -12
_diffrn_reflns_limit_k_max 27
_diffrn_reflns_limit_k_min -27
_diffrn_reflns_limit_l_max 27
_diffrn_reflns_limit_l_min -27
_diffrn_reflns_number 44577
_diffrn_reflns_theta_full 33.52
_diffrn_reflns_theta_max 33.52
_diffrn_reflns_theta_min 2.55
_exptl_absorpt_coefficient_mu 3.034
_exptl_absorpt_correction_T_max 0.6278
_exptl_absorpt_correction_T_min 0.5584
_exptl_absorpt_correction_type multi-scan
_exptl_crystal_colour yellow
_exptl_crystal_density_diffrn 1.880
_exptl_crystal_density_meas ?
_exptl_crystal_density_method 'not measured'
_exptl_crystal_description needle
_exptl_crystal_F_000 1556
_exptl_crystal_size_max 0.5
_exptl_crystal_size_mid 0.07
_exptl_crystal_size_min 0.07
_refine_diff_density_max 0.645
_refine_diff_density_min -1.346
_refine_diff_density_rms 0.102
_refine_ls_abs_structure_details 'Flack H D (1983), Acta Cryst. A39, 876-881'
_refine_ls_abs_structure_Flack -0.024(9)
_refine_ls_extinction_method none
_refine_ls_goodness_of_fit_ref 0.956
_refine_ls_hydrogen_treatment constr
_refine_ls_matrix_type full
_refine_ls_number_parameters 379
_refine_ls_number_reflns 10696
_refine_ls_number_restraints 0
_refine_ls_restrained_S_all 0.956
_refine_ls_R_factor_all 0.0696
_refine_ls_R_factor_gt 0.0435
_refine_ls_shift/su_max 0.002
_refine_ls_shift/su_mean 0.000
_refine_ls_structure_factor_coef Fsqd
_refine_ls_weighting_details 'calc w=1/[\s^2^(Fo^2^)+(0.0177P)^2^+0.0000P] where P=(Fo^2^+2Fc^2^)/3'
_refine_ls_weighting_scheme calc
_refine_ls_wR_factor_gt 0.0532
_refine_ls_wR_factor_ref 0.0573
_reflns_number_gt 7994
_reflns_number_total 10696
_reflns_threshold_expression >2sigma(I)
_cod_data_source_file c2cp41026e.txt
_cod_data_source_block tr47
_cod_depositor_comments
;
The following automatic conversions were performed:

'_symmetry_cell_setting' value 'Orthorhombic' changed to
'orthorhombic' according to
/home/saulius/struct/CIF-dictionaries/cif_core.dic dictionary named
'cif_core.dic' version 2.4.1 from 2010-06-29.

Automatic conversion script
Id: cif_fix_values 1891 2012-01-12 08:04:46Z andrius 

The following automatic conversions were performed:

'_exptl_crystal_density_meas' value 'not measured' was changed to '?'
- the value is perceived as not measured.

Automatic conversion script
Id: cif_fix_values 3008 2015-01-20 13:52:24Z robertas 
;
_cod_original_sg_symbol_H-M P212121
_cod_database_code 7208407

loop_
_symmetry_equiv_pos_as_xyz
'x, y, z'
'-x+1/2, -y, z+1/2'
'x+1/2, -y+1/2, -z'
'-x, y+1/2, -z+1/2'

loop_
_atom_site_label
_atom_site_type_symbol
_atom_site_fract_x
_atom_site_fract_y
_atom_site_fract_z
_atom_site_U_iso_or_equiv
_atom_site_adp_type
_atom_site_occupancy
_atom_site_symmetry_multiplicity
_atom_site_calc_flag
_atom_site_refinement_flags
C1 C 0.2244(6) 0.6728(3) 0.1790(3) 0.0695(15) Uani 1 1 d .
H1A H 0.2822 0.6593 0.1358 0.104 Uiso 1 1 calc R
H1B H 0.1304 0.6956 0.1639 0.104 Uiso 1 1 calc R
H1C H 0.2043 0.6278 0.2079 0.104 Uiso 1 1 calc R
C2 C 0.2418(3) 0.7520(2) 0.28841(19) 0.0358(6) Uani 1 1 d .
C3 C 0.0964(5) 0.7356(2) 0.3101(2) 0.0441(8) Uani 1 1 d .
H3 H 0.0351 0.7047 0.2807 0.053 Uiso 1 1 calc R
C4 C 0.0421(5) 0.7652(3) 0.3762(2) 0.0535(11) Uani 1 1 d .
H4 H -0.0567 0.7548 0.3909 0.064 Uiso 1 1 calc R
C5 C 0.1328(5) 0.8099(2) 0.4200(2) 0.0480(10) Uani 1 1 d .
H5 H 0.0953 0.8292 0.4645 0.058 Uiso 1 1 calc R
C6 C 0.2815(5) 0.8269(2) 0.3986(2) 0.0362(8) Uani 1 1 d .
C7 C 0.3385(4) 0.79780(19) 0.33180(19) 0.0302(8) Uani 1 1 d .
C8 C 0.3680(5) 0.8738(2) 0.44881(19) 0.0386(9) Uani 1 1 d .
H8 H 0.3235 0.8830 0.4948 0.046 Uiso 1 1 calc R
C9 C 0.5544(5) 0.9528(3) 0.5006(2) 0.0505(11) Uani 1 1 d .
H9A H 0.5059 0.9365 0.5463 0.061 Uiso 1 1 calc R
H9B H 0.5244 1.0053 0.4914 0.061 Uiso 1 1 calc R
C10 C 0.7248(5) 0.9503(2) 0.51152(19) 0.0375(9) Uani 1 1 d .
C11 C 0.7590(6) 0.9931(3) 0.5846(2) 0.0576(12) Uani 1 1 d .
H11A H 0.8661 0.9927 0.5937 0.086 Uiso 1 1 calc R
H11B H 0.7077 0.9684 0.6251 0.086 Uiso 1 1 calc R
H11C H 0.7246 1.0450 0.5807 0.086 Uiso 1 1 calc R
C12 C 0.7831(6) 0.8686(2) 0.5184(2) 0.0494(11) Uani 1 1 d .
H12A H 0.8907 0.8693 0.5259 0.074 Uiso 1 1 calc R
H12B H 0.7601 0.8409 0.4736 0.074 Uiso 1 1 calc R
H12C H 0.7352 0.8440 0.5599 0.074 Uiso 1 1 calc R
C13 C 0.8060(6) 0.9935(2) 0.4506(2) 0.0532(12) Uani 1 1 d .
H13A H 0.7583 1.0431 0.4446 0.064 Uiso 1 1 calc R
H13B H 0.9099 1.0021 0.4659 0.064 Uiso 1 1 calc R
C14 C 0.9278(5) 0.96020(19) 0.3396(2) 0.0398(9) Uani 1 1 d .
H14 H 1.0053 0.9885 0.3613 0.048 Uiso 1 1 calc R
C15 C 0.9589(4) 0.9283(2) 0.26662(19) 0.0354(8) Uani 1 1 d .
C16 C 1.0884(5) 0.9550(2) 0.2301(2) 0.0517(10) Uani 1 1 d .
H16 H 1.1479 0.9919 0.2531 0.062 Uiso 1 1 calc R
C17 C 1.1302(5) 0.9281(2) 0.1612(3) 0.0557(12) Uani 1 1 d .
H17 H 1.2161 0.9469 0.1376 0.067 Uiso 1 1 calc R
C18 C 1.0419(5) 0.8722(2) 0.1274(2) 0.0459(10) Uani 1 1 d .
H18 H 1.0689 0.8532 0.0809 0.055 Uiso 1 1 calc R
C19 C 0.9149(5) 0.84530(18) 0.16260(18) 0.0349(8) Uani 1 1 d .
C20 C 0.8694(4) 0.87218(17) 0.23256(16) 0.0276(7) Uani 1 1 d .
C21 C 0.8502(6) 0.7636(3) 0.0593(2) 0.0617(13) Uani 1 1 d .
H21A H 0.7747 0.7272 0.0446 0.092 Uiso 1 1 calc R
H21B H 0.9479 0.7396 0.0592 0.092 Uiso 1 1 calc R
H21C H 0.8503 0.8057 0.0251 0.092 Uiso 1 1 calc R
N1 N 0.4978(4) 0.90437(18) 0.43861(16) 0.0364(7) Uani 1 1 d .
N2 N 0.8063(4) 0.95378(16) 0.37746(16) 0.0372(7) Uani 1 1 d .
N3 N 0.4663(4) 0.8429(2) 0.09417(17) 0.0429(8) Uani 1 1 d .
N4 N 0.6349(4) 0.63268(17) 0.33543(19) 0.0425(9) Uani 1 1 d .
N5 N 0.6964(4) 0.60043(19) 0.13399(18) 0.0435(8) Uani 1 1 d .
O1 O 0.3083(3) 0.72637(13) 0.22298(14) 0.0399(6) Uani 1 1 d .
O2 O 0.4798(3) 0.80961(13) 0.30866(12) 0.0308(6) Uani 1 1 d .
O3 O 0.7459(3) 0.84203(12) 0.26358(12) 0.0284(5) Uani 1 1 d .
O4 O 0.8167(3) 0.79133(15) 0.13348(14) 0.0451(7) Uani 1 1 d .
O5 O 0.5032(4) 0.86847(14) 0.15753(14) 0.0441(7) Uani 1 1 d .
O6 O 0.4864(4) 0.77179(15) 0.08617(14) 0.0572(9) Uani 1 1 d .
O7 O 0.4180(5) 0.88396(16) 0.04544(15) 0.0671(10) Uani 1 1 d .
O8 O 0.5269(3) 0.62736(13) 0.28673(18) 0.0451(6) Uani 1 1 d .
O9 O 0.7190(4) 0.68939(16) 0.33025(16) 0.0517(8) Uani 1 1 d .
O10 O 0.6475(4) 0.58433(17) 0.38376(18) 0.0687(10) Uani 1 1 d .
O11 O 0.7825(4) 0.63534(16) 0.17925(17) 0.0522(8) Uani 1 1 d .
O12 O 0.5659(4) 0.62821(17) 0.12562(18) 0.0589(9) Uani 1 1 d .
O13 O 0.7362(4) 0.54352(17) 0.10116(19) 0.0691(10) Uani 1 1 d .
O14 O 0.5186(4) 0.97581(14) 0.26637(15) 0.0562(9) Uani 1 1 d .
Sm1 Sm 0.59682(2) 0.743268(8) 0.211757(8) 0.02886(4) Uani 1 1 d .
Zn1 Zn 0.61529(6) 0.89897(2) 0.34053(2) 0.03041(9) Uani 1 1 d .

loop_
_atom_site_aniso_label
_atom_site_aniso_U_11
_atom_site_aniso_U_22
_atom_site_aniso_U_33
_atom_site_aniso_U_23
_atom_site_aniso_U_13
_atom_site_aniso_U_12
C1 0.054(3) 0.069(3) 0.085(4) -0.039(3) -0.015(3) -0.015(3)
C2 0.0323(17) 0.0340(15) 0.0412(14) 0.003(2) -0.0081(16) -0.0018(17)
C3 0.0291(18) 0.0427(18) 0.060(2) 0.0023(15) -0.0102(19) -0.003(2)
C4 0.0235(19) 0.069(3) 0.068(3) 0.004(2) 0.0047(19) -0.003(2)
C5 0.031(3) 0.060(2) 0.053(2) 0.0002(18) 0.0110(19) 0.006(2)
C6 0.027(2) 0.046(2) 0.0364(18) -0.0020(15) 0.0029(16) 0.0044(17)
C7 0.028(2) 0.0307(17) 0.0323(17) 0.0014(13) -0.0039(15) -0.0005(15)
C8 0.030(2) 0.059(2) 0.0267(15) -0.0062(15) 0.0053(15) 0.0109(18)
C9 0.041(3) 0.067(3) 0.044(2) -0.0296(19) -0.004(2) 0.009(2)
C10 0.044(2) 0.046(2) 0.0233(15) -0.0127(14) -0.0027(16) 0.0018(19)
C11 0.051(3) 0.083(3) 0.039(2) -0.028(2) -0.007(2) 0.002(3)
C12 0.059(3) 0.051(2) 0.038(2) 0.0000(17) -0.001(2) 0.010(2)
C13 0.073(4) 0.050(2) 0.037(2) -0.0165(17) 0.000(2) -0.025(2)
C14 0.039(3) 0.0404(18) 0.0398(18) 0.0009(14) -0.0048(18) -0.0191(18)
C15 0.030(2) 0.0394(18) 0.0368(17) 0.0038(14) 0.0012(15) -0.0061(16)
C16 0.034(2) 0.062(2) 0.059(2) 0.0028(18) 0.005(2) -0.017(2)
C17 0.043(3) 0.062(3) 0.062(3) 0.012(2) 0.021(2) -0.009(2)
C18 0.041(3) 0.056(2) 0.041(2) 0.0060(18) 0.0165(19) 0.010(2)
C19 0.040(2) 0.0318(15) 0.0334(15) 0.0028(12) 0.0051(19) 0.0030(18)
C20 0.026(2) 0.0283(14) 0.0288(14) 0.0046(11) 0.0027(13) 0.0034(14)
C21 0.082(4) 0.067(3) 0.0356(17) -0.018(2) 0.0185(19) 0.002(3)
N1 0.0304(19) 0.0486(18) 0.0301(14) -0.0125(13) 0.0020(13) 0.0042(15)
N2 0.046(2) 0.0352(15) 0.0307(14) -0.0037(12) -0.0016(15) -0.0134(15)
N3 0.047(2) 0.0473(19) 0.0344(16) -0.0006(14) -0.0075(15) -0.0022(17)
N4 0.046(2) 0.0366(16) 0.0447(17) 0.0050(13) -0.0006(17) 0.0012(16)
N5 0.048(2) 0.0405(18) 0.0422(17) -0.0043(14) 0.0022(17) 0.0083(18)
O1 0.0363(14) 0.0419(14) 0.0416(14) -0.0111(11) -0.0086(12) -0.0054(11)
O2 0.0262(14) 0.0354(13) 0.0307(12) -0.0058(9) 0.0056(10) -0.0067(11)
O3 0.0258(14) 0.0303(11) 0.0290(11) -0.0062(9) 0.0031(10) -0.0062(10)
O4 0.0546(19) 0.0490(15) 0.0315(12) -0.0132(11) 0.0168(13) -0.0054(14)
O5 0.062(2) 0.0374(14) 0.0333(13) -0.0063(11) -0.0086(14) 0.0024(13)
O6 0.090(3) 0.0419(16) 0.0393(14) -0.0082(11) -0.0225(15) 0.0004(15)
O7 0.101(3) 0.0603(17) 0.0399(14) 0.0076(12) -0.0222(19) 0.011(2)
O8 0.0446(16) 0.0375(12) 0.0534(15) 0.0040(14) -0.0129(16) -0.0066(11)
O9 0.058(2) 0.0477(16) 0.0491(16) 0.0004(13) -0.0163(16) -0.0133(16)
O10 0.079(3) 0.0620(19) 0.0654(19) 0.0320(16) -0.0067(19) 0.0020(17)
O11 0.0469(19) 0.0472(16) 0.0624(19) -0.0062(13) -0.0088(16) 0.0071(14)
O12 0.049(2) 0.0611(18) 0.0669(19) -0.0316(15) -0.0211(17) 0.0224(17)
O13 0.078(3) 0.0508(18) 0.078(2) -0.0261(16) 0.003(2) 0.0227(18)
O14 0.090(2) 0.0346(14) 0.0438(17) -0.0009(11) -0.0103(16) 0.0131(15)
Sm1 0.03439(8) 0.02546(7) 0.02674(6) -0.00652(6) -0.00246(8) -0.00141(9)
Zn1 0.0326(2) 0.03273(18) 0.02591(16) -0.00663(14) 0.00185(19) -0.0046(2)

loop_
_atom_type_symbol
_atom_type_description
_atom_type_scat_dispersion_real
_atom_type_scat_dispersion_imag
_atom_type_scat_source
C C 0.0033 0.0016 'International Tables Vol C Tables 4.2.6.8 and 6.1.1.4'
H H 0.0000 0.0000 'International Tables Vol C Tables 4.2.6.8 and 6.1.1.4'
N N 0.0061 0.0033 'International Tables Vol C Tables 4.2.6.8 and 6.1.1.4'
O O 0.0106 0.0060 'International Tables Vol C Tables 4.2.6.8 and 6.1.1.4'
Sm Sm -0.1638 3.4418 'International Tables Vol C Tables 4.2.6.8 and 6.1.1.4'
Zn Zn 0.2839 1.4301 'International Tables Vol C Tables 4.2.6.8 and 6.1.1.4'

loop_
_geom_angle_atom_site_label_1
_geom_angle_atom_site_label_2
_geom_angle_atom_site_label_3
_geom_angle
O1 C1 H1A 109.5
O1 C1 H1B 109.5
H1A C1 H1B 109.5
O1 C1 H1C 109.5
H1A C1 H1C 109.5
H1B C1 H1C 109.5
C3 C2 O1 124.6(3)
C3 C2 C7 122.0(3)
O1 C2 C7 113.4(3)
C2 C3 C4 119.4(4)
C2 C3 H3 120.3
C4 C3 H3 120.3
C5 C4 C3 120.3(4)
C5 C4 H4 119.8
C3 C4 H4 119.8
C4 C5 C6 120.9(4)
C4 C5 H5 119.6
C6 C5 H5 119.6
C7 C6 C5 119.7(4)
C7 C6 C8 123.8(4)
C5 C6 C8 116.6(3)
O2 C7 C6 123.3(3)
O2 C7 C2 119.0(3)
C6 C7 C2 117.7(3)
N1 C8 C6 128.7(3)
N1 C8 H8 115.7
C6 C8 H8 115.7
N1 C9 C10 114.5(3)
N1 C9 H9A 108.6
C10 C9 H9A 108.6
N1 C9 H9B 108.6
C10 C9 H9B 108.6
H9A C9 H9B 107.6
C13 C10 C9 111.2(4)
C13 C10 C12 111.6(4)
C9 C10 C12 111.8(4)
C13 C10 C11 106.3(3)
C9 C10 C11 106.9(3)
C12 C10 C11 108.7(3)
C10 C11 H11A 109.5
C10 C11 H11B 109.5
H11A C11 H11B 109.5
C10 C11 H11C 109.5
H11A C11 H11C 109.5
H11B C11 H11C 109.5
C10 C12 H12A 109.5
C10 C12 H12B 109.5
H12A C12 H12B 109.5
C10 C12 H12C 109.5
H12A C12 H12C 109.5
H12B C12 H12C 109.5
N2 C13 C10 114.0(3)
N2 C13 H13A 108.7
C10 C13 H13A 108.7
N2 C13 H13B 108.7
C10 C13 H13B 108.7
H13A C13 H13B 107.6
N2 C14 C15 127.4(3)
N2 C14 H14 116.3
C15 C14 H14 116.3
C16 C15 C20 119.3(3)
C16 C15 C14 116.8(3)
C20 C15 C14 123.9(3)
C17 C16 C15 121.9(4)
C17 C16 H16 119.1
C15 C16 H16 119.1
C16 C17 C18 118.9(4)
C16 C17 H17 120.5
C18 C17 H17 120.5
C19 C18 C17 119.9(4)
C19 C18 H18 120.0
C17 C18 H18 120.0
C18 C19 O4 124.9(3)
C18 C19 C20 122.2(4)
O4 C19 C20 112.8(3)
O3 C20 C19 118.5(3)
O3 C20 C15 123.8(3)
C19 C20 C15 117.7(3)
O4 C21 H21A 109.5
O4 C21 H21B 109.5
H21A C21 H21B 109.5
O4 C21 H21C 109.5
H21A C21 H21C 109.5
H21B C21 H21C 109.5
C8 N1 C9 115.7(3)
C8 N1 Zn1 124.0(2)
C9 N1 Zn1 120.0(3)
C14 N2 C13 115.6(3)
C14 N2 Zn1 124.1(2)
C13 N2 Zn1 120.2(3)
O7 N3 O6 123.5(3)
O7 N3 O5 122.1(3)
O6 N3 O5 114.4(3)
O7 N3 Sm1 177.8(3)
O6 N3 Sm1 56.60(17)
O5 N3 Sm1 57.86(18)
O10 N4 O9 123.6(4)
O10 N4 O8 119.9(3)
O9 N4 O8 116.5(3)
O10 N4 Sm1 176.6(3)
O9 N4 Sm1 59.40(19)
O8 N4 Sm1 57.18(16)
O13 N5 O12 121.7(4)
O13 N5 O11 122.3(4)
O12 N5 O11 116.0(3)
O13 N5 Sm1 178.6(3)
O12 N5 Sm1 57.67(18)
O11 N5 Sm1 58.39(18)
C2 O1 C1 117.4(3)
C2 O1 Sm1 116.60(18)
C1 O1 Sm1 123.0(3)
C7 O2 Zn1 125.3(2)
C7 O2 Sm1 124.8(2)
Zn1 O2 Sm1 109.21(11)
C20 O3 Zn1 123.22(19)
C20 O3 Sm1 125.45(19)
Zn1 O3 Sm1 107.85(10)
C19 O4 C21 116.6(3)
C19 O4 Sm1 119.68(19)
C21 O4 Sm1 123.7(2)
N3 O5 Sm1 97.1(2)
N3 O6 Sm1 98.5(2)
N4 O8 Sm1 97.08(19)
N4 O9 Sm1 96.0(2)
N5 O11 Sm1 96.7(2)
N5 O12 Sm1 97.7(2)
O2 Sm1 O3 65.74(8)
O2 Sm1 O6 113.59(10)
O3 Sm1 O6 115.19(9)
O2 Sm1 O8 83.82(9)
O3 Sm1 O8 121.05(8)
O6 Sm1 O8 123.20(10)
O2 Sm1 O5 73.31(9)
O3 Sm1 O5 72.65(9)
O6 Sm1 O5 49.89(8)
O8 Sm1 O5 145.40(10)
O2 Sm1 O4 125.94(8)
O3 Sm1 O4 63.29(8)
O6 Sm1 O4 74.53(10)
O8 Sm1 O4 138.76(9)
O5 Sm1 O4 75.57(10)
O2 Sm1 O12 142.82(10)
O3 Sm1 O12 150.99(10)
O6 Sm1 O12 64.53(9)
O8 Sm1 O12 70.28(10)
O5 Sm1 O12 114.39(9)
O4 Sm1 O12 90.40(10)
O2 Sm1 O9 75.51(10)
O3 Sm1 O9 72.98(8)
O6 Sm1 O9 169.38(9)
O8 Sm1 O9 50.35(9)
O5 Sm1 O9 140.64(8)
O4 Sm1 O9 105.03(10)
O12 Sm1 O9 104.97(10)
O2 Sm1 O11 144.89(9)
O3 Sm1 O11 105.75(9)
O6 Sm1 O11 100.94(10)
O8 Sm1 O11 71.67(10)
O5 Sm1 O11 139.10(9)
O4 Sm1 O11 68.24(9)
O12 Sm1 O11 49.53(9)
O9 Sm1 O11 69.53(10)
O2 Sm1 O1 63.90(8)
O3 Sm1 O1 127.21(7)
O6 Sm1 O1 73.05(10)
O8 Sm1 O1 67.78(8)
O5 Sm1 O1 78.83(9)
O4 Sm1 O1 146.95(9)
O12 Sm1 O1 81.44(9)
O9 Sm1 O1 108.01(9)
O11 Sm1 O1 124.46(9)
O2 Sm1 N4 79.37(9)
O3 Sm1 N4 96.81(9)
O6 Sm1 N4 147.99(9)
O8 Sm1 N4 25.74(9)
O5 Sm1 N4 152.67(9)
O4 Sm1 N4 122.96(10)
O12 Sm1 N4 87.26(10)
O9 Sm1 N4 24.64(9)
O11 Sm1 N4 67.57(9)
O1 Sm1 N4 88.77(9)
O2 Sm1 N3 93.85(9)
O3 Sm1 N3 93.88(9)
O6 Sm1 N3 24.89(8)
O8 Sm1 N3 139.41(9)
O5 Sm1 N3 25.01(8)
O4 Sm1 N3 73.08(10)
O12 Sm1 N3 89.41(10)
O9 Sm1 N3 165.57(9)
O11 Sm1 N3 121.14(9)
O1 Sm1 N3 74.86(9)
N4 Sm1 N3 163.61(10)
N1 Zn1 O2 88.83(11)
N1 Zn1 N2 96.71(12)
O2 Zn1 N2 157.98(12)
N1 Zn1 O3 152.24(11)
O2 Zn1 O3 76.73(9)
N2 Zn1 O3 89.02(11)
N1 Zn1 O14 108.31(13)
O2 Zn1 O14 94.26(11)
N2 Zn1 O14 104.07(13)
O3 Zn1 O14 96.46(10)
N1 Zn1 Sm1 124.66(9)
O2 Zn1 Sm1 38.03(7)
N2 Zn1 Sm1 127.07(9)
O3 Zn1 Sm1 38.96(6)
O14 Zn1 Sm1 93.38(7)

loop_
_geom_bond_atom_site_label_1
_geom_bond_atom_site_label_2
_geom_bond_distance
C1 O1 1.432(4)
C1 H1A 0.9600
C1 H1B 0.9600
C1 H1C 0.9600
C2 C3 1.373(5)
C2 O1 1.389(4)
C2 C7 1.407(5)
C3 C4 1.382(6)
C3 H3 0.9300
C4 C5 1.368(6)
C4 H4 0.9300
C5 C6 1.401(6)
C5 H5 0.9300
C6 C7 1.398(5)
C6 C8 1.438(5)
C7 O2 1.332(4)
C8 N1 1.279(5)
C8 H8 0.9300
C9 N1 1.486(4)
C9 C10 1.519(6)
C9 H9A 0.9700
C9 H9B 0.9700
C10 C13 1.511(6)
C10 C12 1.526(5)
C10 C11 1.543(5)
C11 H11A 0.9600
C11 H11B 0.9600
C11 H11C 0.9600
C12 H12A 0.9600
C12 H12B 0.9600
C12 H12C 0.9600
C13 N2 1.487(4)
C13 H13A 0.9700
C13 H13B 0.9700
C14 N2 1.276(5)
C14 C15 1.452(5)
C14 H14 0.9300
C15 C16 1.398(5)
C15 C20 1.402(5)
C16 C17 1.376(6)
C16 H16 0.9300
C17 C18 1.389(6)
C17 H17 0.9300
C18 C19 1.372(6)
C18 H18 0.9300
C19 O4 1.385(5)
C19 C20 1.401(4)
C20 O3 1.334(4)
C21 O4 1.448(4)
C21 H21A 0.9600
C21 H21B 0.9600
C21 H21C 0.9600
N1 Zn1 2.048(3)
N2 Zn1 2.051(3)
N3 O7 1.211(4)
N3 O6 1.265(4)
N3 O5 1.266(4)
N3 Sm1 2.972(3)
N4 O10 1.218(4)
N4 O9 1.243(4)
N4 O8 1.298(4)
N4 Sm1 2.966(3)
N5 O13 1.210(4)
N5 O12 1.260(5)
N5 O11 1.270(4)
N5 Sm1 2.995(3)
O1 Sm1 2.574(3)
O2 Zn1 2.051(2)
O2 Sm1 2.334(2)
O3 Zn1 2.058(2)
O3 Sm1 2.364(2)
O4 Sm1 2.542(3)
O5 Sm1 2.536(3)
O6 Sm1 2.509(3)
O8 Sm1 2.512(3)
O9 Sm1 2.567(3)
O11 Sm1 2.569(3)
O12 Sm1 2.554(3)
O14 Zn1 2.077(3)
